data_7019869
loop_
_publ_author_name
'Long, Li'
'Xiao, Zhiyin'
'Zampella, Giuseppe'
'Wei, Zhenhong'
'De Gioia, Luca'
'Liu, Xiaoming'

_publ_section_title
;
 The reactions of pyridinyl thioesters with triiron dodecacarbonyl: their
 novel diiron carbonyl complexes and mechanistic investigations.
;
_journal_issue 31
_journal_name_full 'Dalton transactions (Cambridge, England : 2003)'
_journal_page_first 9482
_journal_page_last 9492
_journal_paper_doi 10.1039/c2dt30798g
_journal_volume 41
_journal_year 2012
_chemical_formula_moiety 'C30 H23 Fe2 N O5 P S'
_chemical_formula_sum 'C30 H23 Fe2 N O5 P S'
_chemical_formula_weight 652.23
_chemical_name_systematic
;
?
;
_space_group_IT_number 2
_symmetry_cell_setting triclinic
_symmetry_space_group_name_Hall '-P 1'
_symmetry_space_group_name_H-M 'P -1'
_atom_sites_solution_hydrogens geom
_atom_sites_solution_primary direct
_atom_sites_solution_secondary difmap
_audit_creation_method SHELXL-97
_cell_angle_alpha 69.848(2)
_cell_angle_beta 84.859(2)
_cell_angle_gamma 88.663(2)
_cell_formula_units_Z 2
_cell_length_a 9.0878(18)
_cell_length_b 12.580(3)
_cell_length_c 13.299(3)
_cell_measurement_reflns_used 7971
_cell_measurement_temperature 296(2)
_cell_measurement_theta_max 28.27
_cell_measurement_theta_min 2.65
_cell_volume 1421.5(5)
_computing_cell_refinement 'SAINT, v6.0 (Bruker AXS, 2004)'
_computing_data_collection 'SMART, v6.0 (Bruker AXS, 2004)'
_computing_data_reduction 'SAINT, v6.0 (Bruker AXS, 2004)'
_computing_molecular_graphics 'ORTEP3 for Windows (Farrugia, 1997)'
_computing_publication_material 'SHELXL-97 (Sheldrick, 2008)'
_computing_structure_refinement 'SHELXL-97 (Sheldrick, 2008)'
_computing_structure_solution 'SHELXS-97 (Sheldrick, 2008)'
_diffrn_ambient_temperature 296(2)
_diffrn_measured_fraction_theta_full 0.967
_diffrn_measured_fraction_theta_max 0.967
_diffrn_measurement_device_type 'Bruker Apex-II CCD diffractometer'
_diffrn_measurement_method 'Thin slice \f & \w scans'
_diffrn_radiation_monochromator graphite
_diffrn_radiation_source 'fine-focus sealed tube'
_diffrn_radiation_type MoK\a
_diffrn_radiation_wavelength 0.71073
_diffrn_reflns_av_R_equivalents 0.0128
_diffrn_reflns_av_sigmaI/netI 0.0193
_diffrn_reflns_limit_h_max 12
_diffrn_reflns_limit_h_min -11
_diffrn_reflns_limit_k_max 16
_diffrn_reflns_limit_k_min -16
_diffrn_reflns_limit_l_max 17
_diffrn_reflns_limit_l_min -17
_diffrn_reflns_number 13543
_diffrn_reflns_theta_full 28.47
_diffrn_reflns_theta_max 28.47
_diffrn_reflns_theta_min 2.25
_exptl_absorpt_coefficient_mu 1.191
_exptl_absorpt_correction_T_max 0.691
_exptl_absorpt_correction_T_min 0.563
_exptl_absorpt_correction_type multi-scan
_exptl_absorpt_process_details 'SADABS, v2.10 (Sheldrick, G.M., 2003)'
_exptl_crystal_colour red
_exptl_crystal_density_diffrn 1.524
_exptl_crystal_density_method 'not measured'
_exptl_crystal_description block
_exptl_crystal_F_000 666
_exptl_crystal_size_max 0.49
_exptl_crystal_size_mid 0.48
_exptl_crystal_size_min 0.31
_refine_diff_density_max 0.466
_refine_diff_density_min -0.489
_refine_diff_density_rms 0.058
_refine_ls_extinction_method none
_refine_ls_goodness_of_fit_ref 1.026
_refine_ls_hydrogen_treatment constr
_refine_ls_matrix_type full
_refine_ls_number_parameters 362
_refine_ls_number_reflns 7181
_refine_ls_number_restraints 0
_refine_ls_restrained_S_all 1.026
_refine_ls_R_factor_all 0.0391
_refine_ls_R_factor_gt 0.0311
_refine_ls_shift/su_max 0.001
_refine_ls_shift/su_mean 0.000
_refine_ls_structure_factor_coef Fsqd
_refine_ls_weighting_details 'calc w=1/[\s^2^(Fo^2^)+(0.0485P)^2^+0.5018P] where P=(Fo^2^+2Fc^2^)/3'
_refine_ls_weighting_scheme calc
_refine_ls_wR_factor_gt 0.0844
_refine_ls_wR_factor_ref 0.0909
_reflns_number_gt 5854
_reflns_number_total 7181
_reflns_threshold_expression >2sigma(I)
_cod_data_source_file c2dt30798g.txt
_cod_data_source_block 2
_cod_depositor_comments
;
The following automatic conversions were performed:

'_exptl_absorpt_correction_type' value 'Multi-scan' changed to
'multi-scan' according to
/home/saulius/struct/CIF-dictionaries/cif_core.dic dictionary named
'cif_core.dic' version 2.4.1 from 2010-06-29.

Automatic conversion script
Id: cif_fix_values 1891 2012-01-12 08:04:46Z andrius 
;
_cod_original_sg_symbol_Hall '-P 1 '
_cod_database_code 7019869

loop_
_symmetry_equiv_pos_as_xyz
'x, y, z'
'-x, -y, -z'

loop_
_atom_site_label
_atom_site_type_symbol
_atom_site_fract_x
_atom_site_fract_y
_atom_site_fract_z
_atom_site_U_iso_or_equiv
_atom_site_adp_type
_atom_site_occupancy
_atom_site_symmetry_multiplicity
_atom_site_calc_flag
_atom_site_refinement_flags
Fe1 Fe 0.20936(3) 0.68826(2) 0.27614(2) 0.04178(8) Uani 1 1 d .
Fe2 Fe 0.25970(3) 0.49644(2) 0.25444(2) 0.03655(8) Uani 1 1 d .
S1 S 0.03888(6) 0.55131(5) 0.31501(6) 0.06174(17) Uani 1 1 d .
N1 N 0.1064(2) 0.76171(16) 0.13666(17) 0.0545(5) Uani 1 1 d .
P1 P 0.22356(5) 0.30762(3) 0.30429(3) 0.03179(10) Uani 1 1 d .
C1 C 0.1614(3) 0.79563(19) 0.33203(19) 0.0559(6) Uani 1 1 d .
C2 C 0.3906(2) 0.73489(16) 0.22233(15) 0.0431(4) Uani 1 1 d .
C4 C 0.2172(2) 0.52697(15) 0.12255(17) 0.0436(4) Uani 1 1 d .
C3 C 0.4525(2) 0.50814(17) 0.21280(19) 0.0493(5) Uani 1 1 d .
C6 C 0.2881(2) 0.58766(18) 0.40132(17) 0.0510(5) Uani 1 1 d .
C7 C 0.3267(4) 0.6086(2) 0.5012(2) 0.0764(8) Uani 1 1 d .
H7A H 0.3533 0.5384 0.5537 0.115 Uiso 1 1 calc R
H7B H 0.2430 0.6400 0.5302 0.115 Uiso 1 1 calc R
H7C H 0.4084 0.6608 0.4831 0.115 Uiso 1 1 calc R
C9 C -0.0176(3) 0.7146(2) 0.1202(3) 0.0752(9) Uani 1 1 d .
C10 C -0.0827(4) 0.7611(4) 0.0231(4) 0.1135(17) Uani 1 1 d .
H10 H -0.1674 0.7276 0.0125 0.136 Uiso 1 1 calc R
C11 C -0.0245(5) 0.8539(4) -0.0553(4) 0.1206(18) Uani 1 1 d .
H11 H -0.0688 0.8845 -0.1194 0.145 Uiso 1 1 calc R
C12 C 0.1021(4) 0.9029(3) -0.0394(3) 0.0905(10) Uani 1 1 d .
H12 H 0.1452 0.9663 -0.0924 0.109 Uiso 1 1 calc R
C13 C 0.1620(3) 0.8552(2) 0.0570(2) 0.0633(6) Uani 1 1 d .
H13 H 0.2459 0.8890 0.0683 0.076 Uiso 1 1 calc R
C14 C 0.27600(19) 0.23406(14) 0.43988(14) 0.0348(3) Uani 1 1 d .
C15 C 0.4032(2) 0.16997(17) 0.46116(16) 0.0433(4) Uani 1 1 d .
H15 H 0.4642 0.1613 0.4046 0.052 Uiso 1 1 calc R
C16 C 0.4405(2) 0.11892(19) 0.56534(18) 0.0517(5) Uani 1 1 d .
H16 H 0.5257 0.0758 0.5784 0.062 Uiso 1 1 calc R
C17 C 0.3521(3) 0.13164(19) 0.64975(17) 0.0541(5) Uani 1 1 d .
H17 H 0.3767 0.0963 0.7199 0.065 Uiso 1 1 calc R
C18 C 0.2273(3) 0.1967(2) 0.63037(17) 0.0577(5) Uani 1 1 d .
H18 H 0.1677 0.2054 0.6875 0.069 Uiso 1 1 calc R
C19 C 0.1897(2) 0.24939(18) 0.52580(16) 0.0479(4) Uani 1 1 d .
H19 H 0.1066 0.2951 0.5131 0.057 Uiso 1 1 calc R
C20 C 0.32386(18) 0.23238(14) 0.22303(13) 0.0338(3) Uani 1 1 d .
C21 C 0.3058(2) 0.11532(15) 0.25114(15) 0.0403(4) Uani 1 1 d .
H21 H 0.2455 0.0756 0.3123 0.048 Uiso 1 1 calc R
C22 C 0.3767(2) 0.05803(17) 0.18878(17) 0.0473(4) Uani 1 1 d .
H22 H 0.3640 -0.0198 0.2083 0.057 Uiso 1 1 calc R
C23 C 0.4663(2) 0.11630(19) 0.09749(18) 0.0518(5) Uani 1 1 d .
H23 H 0.5133 0.0777 0.0555 0.062 Uiso 1 1 calc R
C24 C 0.4859(2) 0.23151(19) 0.06877(17) 0.0515(5) Uani 1 1 d .
H24 H 0.5467 0.2706 0.0076 0.062 Uiso 1 1 calc R
C25 C 0.4151(2) 0.28925(16) 0.13098(15) 0.0415(4) Uani 1 1 d .
H25 H 0.4287 0.3671 0.1110 0.050 Uiso 1 1 calc R
C26 C 0.03546(19) 0.25512(14) 0.30749(14) 0.0343(3) Uani 1 1 d .
C27 C -0.0212(2) 0.15567(18) 0.38422(17) 0.0482(5) Uani 1 1 d .
H27 H 0.0329 0.1167 0.4417 0.058 Uiso 1 1 calc R
C28 C -0.1578(2) 0.1139(2) 0.37589(19) 0.0571(5) Uani 1 1 d .
H28 H -0.1939 0.0467 0.4273 0.069 Uiso 1 1 calc R
C29 C -0.2400(2) 0.17126(19) 0.29204(18) 0.0510(5) Uani 1 1 d .
H29 H -0.3310 0.1426 0.2862 0.061 Uiso 1 1 calc R
C30 C -0.1867(2) 0.27116(19) 0.21705(19) 0.0534(5) Uani 1 1 d .
H30 H -0.2429 0.3112 0.1612 0.064 Uiso 1 1 calc R
C31 C -0.0498(2) 0.31252(16) 0.22433(16) 0.0458(4) Uani 1 1 d .
H31 H -0.0144 0.3798 0.1726 0.055 Uiso 1 1 calc R
C8 C -0.0809(3) 0.6132(2) 0.2077(3) 0.0866(11) Uani 1 1 d .
H8 H -0.1738 0.5838 0.2076 0.104 Uiso 1 1 calc R
O1 O 0.1418(2) 0.86666(16) 0.36638(18) 0.0864(7) Uani 1 1 d .
O2 O 0.50879(18) 0.76622(15) 0.18904(14) 0.0629(4) Uani 1 1 d .
O4 O 0.1911(2) 0.54697(15) 0.03486(13) 0.0697(5) Uani 1 1 d .
O3 O 0.57450(19) 0.51795(17) 0.18342(19) 0.0813(6) Uani 1 1 d .
O6 O 0.30856(19) 0.48802(12) 0.40155(12) 0.0551(4) Uani 1 1 d .

loop_
_atom_site_aniso_label
_atom_site_aniso_U_11
_atom_site_aniso_U_22
_atom_site_aniso_U_33
_atom_site_aniso_U_23
_atom_site_aniso_U_13
_atom_site_aniso_U_12
Fe1 0.03789(15) 0.03964(14) 0.05538(17) -0.02677(13) 0.00131(12) -0.00780(10)
Fe2 0.03421(14) 0.03217(13) 0.04557(15) -0.01646(11) -0.00159(10) -0.00472(9)
S1 0.0398(3) 0.0585(3) 0.1009(5) -0.0502(3) 0.0189(3) -0.0171(2)
N1 0.0433(9) 0.0561(10) 0.0828(13) -0.0451(10) -0.0187(9) 0.0136(8)
P1 0.0303(2) 0.0304(2) 0.0353(2) -0.01218(17) -0.00164(16) -0.00312(15)
C1 0.0542(13) 0.0504(11) 0.0683(14) -0.0320(11) 0.0200(10) -0.0188(9)
C2 0.0467(11) 0.0456(10) 0.0436(10) -0.0232(8) -0.0042(8) -0.0063(8)
C4 0.0419(10) 0.0342(9) 0.0519(11) -0.0117(8) -0.0021(8) 0.0018(7)
C3 0.0406(11) 0.0448(10) 0.0684(13) -0.0263(10) -0.0064(9) -0.0038(8)
C6 0.0558(12) 0.0504(11) 0.0505(11) -0.0227(9) 0.0034(9) -0.0193(9)
C7 0.109(2) 0.0720(16) 0.0571(14) -0.0316(13) -0.0094(14) -0.0208(15)
C9 0.0456(12) 0.0790(17) 0.137(3) -0.0768(19) -0.0378(15) 0.0269(12)
C10 0.086(2) 0.123(3) 0.188(5) -0.110(3) -0.088(3) 0.056(2)
C11 0.128(3) 0.137(4) 0.142(4) -0.092(3) -0.094(3) 0.082(3)
C12 0.109(3) 0.094(2) 0.0818(19) -0.0429(17) -0.0400(18) 0.0511(19)
C13 0.0657(15) 0.0648(14) 0.0700(15) -0.0344(13) -0.0218(12) 0.0212(12)
C14 0.0341(9) 0.0340(8) 0.0380(8) -0.0141(7) -0.0042(7) -0.0036(6)
C15 0.0366(9) 0.0502(10) 0.0467(10) -0.0207(9) -0.0064(8) 0.0019(8)
C16 0.0470(11) 0.0533(11) 0.0582(12) -0.0198(10) -0.0206(9) 0.0065(9)
C17 0.0685(14) 0.0527(11) 0.0438(10) -0.0164(9) -0.0196(10) -0.0029(10)
C18 0.0704(15) 0.0664(14) 0.0407(10) -0.0246(10) -0.0026(10) 0.0026(11)
C19 0.0489(11) 0.0537(11) 0.0437(10) -0.0204(9) -0.0044(8) 0.0078(9)
C20 0.0316(8) 0.0369(8) 0.0354(8) -0.0151(7) -0.0043(6) -0.0014(6)
C21 0.0418(10) 0.0368(9) 0.0440(9) -0.0165(8) -0.0024(8) -0.0019(7)
C22 0.0492(11) 0.0425(10) 0.0570(11) -0.0256(9) -0.0048(9) 0.0013(8)
C23 0.0509(12) 0.0606(12) 0.0541(11) -0.0343(10) 0.0010(9) 0.0033(9)
C24 0.0519(12) 0.0608(12) 0.0437(10) -0.0227(9) 0.0076(9) -0.0072(9)
C25 0.0426(10) 0.0406(9) 0.0422(9) -0.0161(8) 0.0002(8) -0.0044(7)
C26 0.0304(8) 0.0344(8) 0.0396(8) -0.0149(7) -0.0023(6) -0.0025(6)
C27 0.0395(10) 0.0481(10) 0.0475(10) -0.0029(9) -0.0071(8) -0.0095(8)
C28 0.0445(12) 0.0591(13) 0.0557(12) -0.0043(10) 0.0018(9) -0.0212(10)
C29 0.0317(10) 0.0629(13) 0.0595(12) -0.0222(10) -0.0016(8) -0.0108(8)
C30 0.0443(11) 0.0560(12) 0.0585(12) -0.0140(10) -0.0195(9) -0.0021(9)
C31 0.0452(11) 0.0391(9) 0.0481(10) -0.0064(8) -0.0103(8) -0.0067(8)
C8 0.0317(11) 0.0809(18) 0.177(3) -0.080(2) -0.0217(15) 0.0036(11)
O1 0.1050(16) 0.0638(11) 0.1028(15) -0.0560(11) 0.0454(12) -0.0283(10)
O2 0.0499(9) 0.0803(11) 0.0659(10) -0.0363(9) 0.0089(8) -0.0228(8)
O4 0.0873(13) 0.0664(10) 0.0496(9) -0.0106(8) -0.0162(9) 0.0112(9)
O3 0.0378(9) 0.0854(13) 0.1313(18) -0.0534(13) 0.0053(10) -0.0098(8)
O6 0.0728(10) 0.0437(7) 0.0507(8) -0.0167(6) -0.0093(7) -0.0132(7)

loop_
_atom_type_symbol
_atom_type_description
_atom_type_scat_dispersion_real
_atom_type_scat_dispersion_imag
_atom_type_scat_source
C C 0.0033 0.0016 'International Tables Vol C Tables 4.2.6.8 and 6.1.1.4'
H H 0.0000 0.0000 'International Tables Vol C Tables 4.2.6.8 and 6.1.1.4'
N N 0.0061 0.0033 'International Tables Vol C Tables 4.2.6.8 and 6.1.1.4'
P P 0.1023 0.0942 'International Tables Vol C Tables 4.2.6.8 and 6.1.1.4'
S S 0.1246 0.1234 'International Tables Vol C Tables 4.2.6.8 and 6.1.1.4'
Fe Fe 0.3463 0.8444 'International Tables Vol C Tables 4.2.6.8 and 6.1.1.4'
O O 0.0106 0.0060 'International Tables Vol C Tables 4.2.6.8 and 6.1.1.4'

loop_
_geom_angle_atom_site_label_1
_geom_angle_atom_site_label_2
_geom_angle_atom_site_label_3
_geom_angle
C2 Fe1 C1 98.37(9)
C2 Fe1 C6 89.08(9)
C1 Fe1 C6 95.35(11)
C2 Fe1 N1 97.34(9)
C1 Fe1 N1 95.90(10)
C6 Fe1 N1 166.09(8)
C2 Fe1 S1 147.13(6)
C1 Fe1 S1 114.02(7)
C6 Fe1 S1 82.72(6)
N1 Fe1 S1 85.24(6)
C2 Fe1 Fe2 90.99(6)
C1 Fe1 Fe2 162.79(8)
C6 Fe1 Fe2 70.25(6)
N1 Fe1 Fe2 97.21(5)
S1 Fe1 Fe2 56.276(19)
C4 Fe2 C3 90.97(10)
C4 Fe2 O6 170.85(7)
C3 Fe2 O6 88.71(9)
C4 Fe2 P1 95.52(6)
C3 Fe2 P1 101.21(7)
O6 Fe2 P1 93.50(4)
C4 Fe2 S1 96.09(7)
C3 Fe2 S1 155.85(7)
O6 Fe2 S1 80.70(5)
P1 Fe2 S1 101.05(2)
C4 Fe2 Fe1 100.21(6)
C3 Fe2 Fe1 101.23(6)
O6 Fe2 Fe1 70.92(4)
P1 Fe2 Fe1 152.247(18)
S1 Fe2 Fe1 54.815(15)
C8 S1 Fe1 100.73(10)
C8 S1 Fe2 112.34(11)
Fe1 S1 Fe2 68.91(2)
C9 N1 C13 117.5(2)
C9 N1 Fe1 120.5(2)
C13 N1 Fe1 121.98(15)
C14 P1 C26 103.74(8)
C14 P1 C20 104.01(8)
C26 P1 C20 99.44(8)
C14 P1 Fe2 111.47(5)
C26 P1 Fe2 118.31(6)
C20 P1 Fe2 117.89(6)
O1 C1 Fe1 174.7(2)
O2 C2 Fe1 178.52(17)
O4 C4 Fe2 179.05(19)
O3 C3 Fe2 178.0(2)
O6 C6 C7 115.5(2)
O6 C6 Fe1 114.83(15)
C7 C6 Fe1 129.66(18)
C6 C7 H7A 109.5
C6 C7 H7B 109.5
H7A C7 H7B 109.5
C6 C7 H7C 109.5
H7A C7 H7C 109.5
H7B C7 H7C 109.5
N1 C9 C10 120.3(3)
N1 C9 C8 118.0(3)
C10 C9 C8 121.7(3)
C11 C10 C9 121.0(3)
C11 C10 H10 119.5
C9 C10 H10 119.5
C10 C11 C12 119.3(3)
C10 C11 H11 120.4
C12 C11 H11 120.4
C13 C12 C11 118.0(4)
C13 C12 H12 121.0
C11 C12 H12 121.0
N1 C13 C12 123.9(3)
N1 C13 H13 118.0
C12 C13 H13 118.0
C15 C14 C19 118.39(17)
C15 C14 P1 123.12(14)
C19 C14 P1 118.33(14)
C16 C15 C14 120.83(19)
C16 C15 H15 119.6
C14 C15 H15 119.6
C17 C16 C15 120.3(2)
C17 C16 H16 119.9
C15 C16 H16 119.9
C18 C17 C16 119.9(2)
C18 C17 H17 120.1
C16 C17 H17 120.1
C17 C18 C19 120.3(2)
C17 C18 H18 119.8
C19 C18 H18 119.8
C18 C19 C14 120.23(19)
C18 C19 H19 119.9
C14 C19 H19 119.9
C25 C20 C21 118.16(16)
C25 C20 P1 121.83(13)
C21 C20 P1 119.98(13)
C22 C21 C20 120.68(18)
C22 C21 H21 119.7
C20 C21 H21 119.7
C23 C22 C21 120.16(19)
C23 C22 H22 119.9
C21 C22 H22 119.9
C24 C23 C22 120.00(18)
C24 C23 H23 120.0
C22 C23 H23 120.0
C23 C24 C25 120.04(19)
C23 C24 H24 120.0
C25 C24 H24 120.0
C24 C25 C20 120.96(18)
C24 C25 H25 119.5
C20 C25 H25 119.5
C31 C26 C27 118.17(17)
C31 C26 P1 118.38(14)
C27 C26 P1 123.23(14)
C28 C27 C26 120.60(19)
C28 C27 H27 119.7
C26 C27 H27 119.7
C29 C28 C27 120.44(19)
C29 C28 H28 119.8
C27 C28 H28 119.8
C30 C29 C28 119.49(19)
C30 C29 H29 120.3
C28 C29 H29 120.3
C29 C30 C31 120.28(19)
C29 C30 H30 119.9
C31 C30 H30 119.9
C30 C31 C26 120.99(18)
C30 C31 H31 119.5
C26 C31 H31 119.5
C9 C8 S1 114.25(17)
C9 C8 H8 122.9
S1 C8 H8 122.9
C6 O6 Fe2 103.77(14)

loop_
_geom_bond_atom_site_label_1
_geom_bond_atom_site_label_2
_geom_bond_distance
Fe1 C2 1.765(2)
Fe1 C1 1.781(2)
Fe1 C6 1.898(2)
Fe1 N1 2.064(2)
Fe1 S1 2.2368(7)
Fe1 Fe2 2.5535(6)
Fe2 C4 1.739(2)
Fe2 C3 1.783(2)
Fe2 O6 2.0117(15)
Fe2 P1 2.2587(7)
Fe2 S1 2.2762(7)
S1 C8 1.816(3)
N1 C9 1.355(3)
N1 C13 1.354(3)
P1 C14 1.8218(18)
P1 C26 1.8386(17)
P1 C20 1.8392(17)
C1 O1 1.139(3)
C2 O2 1.148(2)
C4 O4 1.151(3)
C3 O3 1.137(3)
C6 O6 1.262(3)
C6 C7 1.512(3)
C7 H7A 0.9600
C7 H7B 0.9600
C7 H7C 0.9600
C9 C10 1.400(5)
C9 C8 1.485(5)
C10 C11 1.349(6)
C10 H10 0.9300
C11 C12 1.384(6)
C11 H11 0.9300
C12 C13 1.370(4)
C12 H12 0.9300
C13 H13 0.9300
C14 C15 1.387(3)
C14 C19 1.394(3)
C15 C16 1.381(3)
C15 H15 0.9300
C16 C17 1.374(3)
C16 H16 0.9300
C17 C18 1.373(3)
C17 H17 0.9300
C18 C19 1.389(3)
C18 H18 0.9300
C19 H19 0.9300
C20 C25 1.393(3)
C20 C21 1.399(2)
C21 C22 1.384(3)
C21 H21 0.9300
C22 C23 1.383(3)
C22 H22 0.9300
C23 C24 1.377(3)
C23 H23 0.9300
C24 C25 1.387(3)
C24 H24 0.9300
C25 H25 0.9300
C26 C31 1.386(3)
C26 C27 1.388(3)
C27 C28 1.387(3)
C27 H27 0.9300
C28 C29 1.376(3)
C28 H28 0.9300
C29 C30 1.374(3)
C29 H29 0.9300
C30 C31 1.384(3)
C30 H30 0.9300
C31 H31 0.9300
C8 H8 0.9300
